data_1533414
loop_
_publ_author_name
'Aksel'rud, L.G.'
'Lysenko, L.O.'
'Yarmolyuk, Ya.P.'
'Gladyshevskii, E.I.'

_publ_section_title
;
 Crystal structures of U Ni2 Si3, U Ni1.4 Si3.6, Zr Ni1.4 Si3.6, Hf Ni1.8
 Si3.2 compounds
;
_journal_name_full
;
Dopovidi Akademii Nauk Ukrains'koi RSR, Seriya A: Fiziko-Tekhnichni ta 
Matematichni Nauki
;
_journal_page_first 657
_journal_page_last 660
_journal_volume 1977
_journal_year 1977
_chemical_formula_sum 'Ni2 Si3 U'
_chemical_name_systematic 'U Ni2 Si3'
_space_group_IT_number 139
_symmetry_space_group_name_Hall '-I 4 2'
_symmetry_space_group_name_H-M 'I 4/m m m'
_cell_angle_alpha 90
_cell_angle_beta 90
_cell_angle_gamma 90
_cell_formula_units_Z 4
_cell_length_a 3.965
_cell_length_b 3.965
_cell_length_c 24.04
_cell_volume 377.938
_citation_journal_id_ASTM DUKABM
_cod_data_source_file Akselrud_DUKABM_1977_1871.cif
_cod_data_source_block Ni2Si3U1
_cod_original_cell_volume 377.9382
_cod_original_formula_sum 'Ni2 Si3 U1'
_cod_database_code 1533414

loop_
_symmetry_equiv_pos_as_xyz
x,y,z
-y,x,z
-x,-y,z
y,-x,z
x,-y,-z
y,x,-z
-x,y,-z
-y,-x,-z
-x,-y,-z
y,-x,-z
x,y,-z
-y,x,-z
-x,y,z
-y,-x,z
x,-y,z
y,x,z
x+1/2,y+1/2,z+1/2
-y+1/2,x+1/2,z+1/2
-x+1/2,-y+1/2,z+1/2
y+1/2,-x+1/2,z+1/2
x+1/2,-y+1/2,-z+1/2
y+1/2,x+1/2,-z+1/2
-x+1/2,y+1/2,-z+1/2
-y+1/2,-x+1/2,-z+1/2
-x+1/2,-y+1/2,-z+1/2
y+1/2,-x+1/2,-z+1/2
x+1/2,y+1/2,-z+1/2
-y+1/2,x+1/2,-z+1/2
-x+1/2,y+1/2,z+1/2
-y+1/2,-x+1/2,z+1/2
x+1/2,-y+1/2,z+1/2
y+1/2,x+1/2,z+1/2

loop_
_atom_site_label
_atom_site_type_symbol
_atom_site_fract_x
_atom_site_fract_y
_atom_site_fract_z
_atom_site_occupancy
_atom_site_U_iso_or_equiv
Ni1 Ni 0 0.5 0.25 1 0.0
Ni2 Ni 0 0 0.298 0.5 0.0
Si1 Si 0 0 0.298 0.5 0.0
U1 U 0 0 0.149 1 0.0
Si2 Si 0 0 0.395 0.5 0.0
Si3 Si 0 0.5 0.06 1 0.0
Ni3 Ni 0 0 0.395 0.5 0.0
